data_2017357
loop_
_publ_author_name
'Ko\,sar, Ba\,sak'
'Albayrak, \,Cigdem'
'Odaba\,so\(glu, Mustafa'
'B\"uy\"ukg\"ung\"or, Orhan'

_publ_section_title
;
 (<i>E</i>)-2-[(4-Chlorophenyl)iminomethyl]-5-methoxyphenol and
 (<i>E</i>)-2-[(2-chlorophenyl)iminomethyl]-5-methoxyphenol: X-ray and
 DFT-calculated structures
;
_journal_coeditor_code SF3113
_journal_issue 10
_journal_name_full 'Acta Crystallographica Section C'
_journal_page_first o517
_journal_page_last o520
_journal_paper_doi 10.1107/S0108270109034350
_journal_volume 65
_journal_year 2009
_chemical_formula_iupac 'C14 H12 Cl N O2'
_chemical_formula_moiety 'C14 H12 Cl N O2'
_chemical_formula_sum 'C14 H12 Cl N O2'
_chemical_formula_weight 261.70
_chemical_name_systematic
;
(<i>E</i>)-2-[(2-chlorophenyl)iminomethyl]-5-methoxyphenol
;
_space_group_IT_number 15
_symmetry_cell_setting monoclinic
_symmetry_space_group_name_Hall '-C 2yc'
_symmetry_space_group_name_H-M 'C 1 2/c 1'
_atom_sites_solution_hydrogens geom
_atom_sites_solution_primary direct
_atom_sites_solution_secondary difmap
_audit_creation_method SHELXL-97
_cell_angle_alpha 90.00
_cell_angle_beta 113.428(9)
_cell_angle_gamma 90.00
_cell_formula_units_Z 8
_cell_length_a 22.446(3)
_cell_length_b 7.2259(7)
_cell_length_c 16.727(2)
_cell_measurement_reflns_used 1405
_cell_measurement_temperature 293(2)
_cell_measurement_theta_max 27.93
_cell_measurement_theta_min 1.98
_cell_volume 2489.3(5)
_computing_cell_refinement 'X-AREA (Stoe & Cie, 2002)'
_computing_data_collection 'X-AREA (Stoe & Cie, 2002)'
_computing_data_reduction 'X-RED (Stoe & Cie, 2002)'
_computing_molecular_graphics
;
PLATON (Spek, 2009) and ORTEP-3 (Farrugia, 1997)
;
_computing_publication_material
;
WinGX (Farrugia, 1999) and enCIFer (Allen <i>et al.</i>,  2004)
;
_computing_structure_refinement 'SHELXL97 (Sheldrick, 2008)'
_computing_structure_solution 'SHELXS97 (Sheldrick, 2008)'
_diffrn_ambient_temperature 293(2)
_diffrn_detector_area_resol_mean 6.67
_diffrn_measured_fraction_theta_full 0.981
_diffrn_measured_fraction_theta_max 0.981
_diffrn_measurement_device_type 'Stoe IPDS 2'
_diffrn_measurement_method '\w scan'
_diffrn_radiation_monochromator graphite
_diffrn_radiation_source 'fine-focus sealed tube'
_diffrn_radiation_type MoK\a
_diffrn_radiation_wavelength 0.71073
_diffrn_reflns_av_R_equivalents 0.0390
_diffrn_reflns_av_sigmaI/netI 0.0332
_diffrn_reflns_limit_h_max 29
_diffrn_reflns_limit_h_min -29
_diffrn_reflns_limit_k_max 9
_diffrn_reflns_limit_k_min -9
_diffrn_reflns_limit_l_max 20
_diffrn_reflns_limit_l_min -21
_diffrn_reflns_number 10001
_diffrn_reflns_theta_full 27.75
_diffrn_reflns_theta_max 27.75
_diffrn_reflns_theta_min 1.98
_diffrn_standards_number 0
_exptl_absorpt_coefficient_mu 0.299
_exptl_absorpt_correction_T_max 0.9385
_exptl_absorpt_correction_T_min 0.8384
_exptl_absorpt_correction_type integration
_exptl_absorpt_process_details '(X-RED; Stoe & Cie, 2002)'
_exptl_crystal_colour yellow
_exptl_crystal_density_diffrn 1.397
_exptl_crystal_density_method 'not measured'
_exptl_crystal_description prism
_exptl_crystal_F_000 1088
_exptl_crystal_size_max 0.50
_exptl_crystal_size_mid 0.47
_exptl_crystal_size_min 0.21
_refine_diff_density_max 0.137
_refine_diff_density_min -0.244
_refine_ls_extinction_method none
_refine_ls_goodness_of_fit_ref 0.907
_refine_ls_hydrogen_treatment refall
_refine_ls_matrix_type full
_refine_ls_number_parameters 211
_refine_ls_number_reflns 2885
_refine_ls_number_restraints 0
_refine_ls_restrained_S_all 0.907
_refine_ls_R_factor_all 0.0667
_refine_ls_R_factor_gt 0.0377
_refine_ls_shift/su_max 0.000
_refine_ls_shift/su_mean 0.000
_refine_ls_structure_factor_coef Fsqd
_refine_ls_weighting_details 'calc w=1/[\s^2^(Fo^2^)+(0.0624P)^2^] where P=(Fo^2^+2Fc^2^)/3'
_refine_ls_weighting_scheme calc
_refine_ls_wR_factor_gt 0.0909
_refine_ls_wR_factor_ref 0.1022
_reflns_number_gt 1854
_reflns_number_total 2885
_reflns_threshold_expression I>2\s(I)
_cod_data_source_file sf3113.cif
_cod_data_source_block II
_cod_original_sg_symbol_H-M 'C 2/c'
_cod_database_code 2017357
_cod_database_fobs_code 2017357

loop_
_symmetry_equiv_pos_as_xyz
'x, y, z'
'-x, y, -z+1/2'
'x+1/2, y+1/2, z'
'-x+1/2, y+1/2, -z+1/2'
'-x, -y, -z'
'x, -y, z-1/2'
'-x+1/2, -y+1/2, -z'
'x+1/2, -y+1/2, z-1/2'

loop_
_atom_site_type_symbol
_atom_site_label
_atom_site_fract_x
_atom_site_fract_y
_atom_site_fract_z
_atom_site_U_iso_or_equiv
_atom_site_adp_type
_atom_site_calc_flag
_atom_site_refinement_flags
_atom_site_occupancy
_atom_site_disorder_assembly
_atom_site_disorder_group
C C1 0.42395(8) -0.2233(2) 0.11846(11) 0.0527(4) Uani d . 1 . .
C C2 0.44456(10) -0.4022(2) 0.14697(13) 0.0648(5) Uani d . 1 . .
C C3 0.40265(11) -0.5267(3) 0.16034(14) 0.0750(6) Uani d . 1 . .
C C4 0.33993(12) -0.4775(3) 0.14362(14) 0.0759(6) Uani d . 1 . .
C C5 0.31725(10) -0.3051(3) 0.11152(13) 0.0665(5) Uani d . 1 . .
C C6 0.35919(8) -0.1802(2) 0.09859(12) 0.0565(4) Uani d . 1 . .
C C7 0.52583(9) -0.0879(2) 0.15313(12) 0.0562(4) Uani d . 1 . .
C C8 0.56799(7) 0.0562(2) 0.14682(10) 0.0502(4) Uani d . 1 . .
C C9 0.54375(7) 0.2107(2) 0.09273(10) 0.0486(4) Uani d . 1 . .
C C10 0.58516(7) 0.3512(2) 0.08971(11) 0.0501(4) Uani d . 1 . .
C C11 0.65098(7) 0.3360(2) 0.13993(11) 0.0508(4) Uani d . 1 . .
C C12 0.67613(8) 0.1835(2) 0.19309(12) 0.0579(4) Uani d . 1 . .
C C13 0.63524(8) 0.0480(2) 0.19656(12) 0.0581(4) Uani d . 1 . .
C C14 0.67348(10) 0.6226(3) 0.08690(16) 0.0701(5) Uani d . 1 . .
Cl Cl1 0.33013(2) 0.03715(7) 0.05831(4) 0.0800(2) Uani d . 1 . .
N N1 0.46449(6) -0.08415(17) 0.10849(9) 0.0550(3) Uani d . 1 . .
O O1 0.48004(5) 0.22914(17) 0.04290(9) 0.0624(3) Uani d . 1 . .
O O2 0.69536(5) 0.46541(16) 0.14193(8) 0.0657(3) Uani d . 1 . .
H H1 0.4612(12) 0.132(3) 0.0508(16) 0.098(8) Uiso d . 1 . .
H H2 0.4878(9) -0.440(2) 0.1559(12) 0.065(5) Uiso d . 1 . .
H H3 0.4211(10) -0.645(3) 0.1778(14) 0.083(6) Uiso d . 1 . .
H H4 0.3104(10) -0.555(3) 0.1530(14) 0.084(6) Uiso d . 1 . .
H H5 0.2739(9) -0.264(2) 0.0993(12) 0.065(5) Uiso d . 1 . .
H H7 0.5468(9) -0.180(3) 0.1964(14) 0.075(6) Uiso d . 1 . .
H H10 0.5676(8) 0.450(2) 0.0544(12) 0.060(5) Uiso d . 1 . .
H H12 0.7217(9) 0.176(2) 0.2244(12) 0.066(5) Uiso d . 1 . .
H H13 0.6525(8) -0.058(2) 0.2338(12) 0.066(5) Uiso d . 1 . .
H H14A 0.7106(10) 0.694(3) 0.0989(13) 0.078(6) Uiso d . 1 . .
H H14B 0.6502(10) 0.585(3) 0.0235(16) 0.082(6) Uiso d . 1 . .
H H14C 0.6424(11) 0.686(3) 0.1015(14) 0.085(7) Uiso d . 1 . .

loop_
_atom_site_aniso_label
_atom_site_aniso_U_11
_atom_site_aniso_U_22
_atom_site_aniso_U_33
_atom_site_aniso_U_12
_atom_site_aniso_U_13
_atom_site_aniso_U_23
C1 0.0635(10) 0.0500(8) 0.0462(9) -0.0111(7) 0.0233(7) -0.0058(7)
C2 0.0715(12) 0.0538(9) 0.0623(12) -0.0075(8) 0.0194(9) -0.0069(8)
C3 0.0920(15) 0.0504(10) 0.0703(14) -0.0146(10) 0.0191(11) 0.0016(9)
C4 0.0932(15) 0.0633(11) 0.0717(14) -0.0312(11) 0.0333(11) -0.0035(9)
C5 0.0677(11) 0.0647(10) 0.0711(13) -0.0180(9) 0.0317(9) -0.0085(9)
C6 0.0652(10) 0.0522(8) 0.0538(10) -0.0116(7) 0.0256(8) -0.0074(7)
C7 0.0606(10) 0.0578(9) 0.0497(10) -0.0024(7) 0.0215(8) 0.0025(7)
C8 0.0509(8) 0.0542(8) 0.0452(9) -0.0014(6) 0.0187(7) 0.0013(7)
C9 0.0422(8) 0.0561(8) 0.0460(9) 0.0015(6) 0.0158(6) 0.0003(7)
C10 0.0457(8) 0.0534(8) 0.0479(10) 0.0020(6) 0.0150(7) 0.0058(7)
C11 0.0444(8) 0.0590(9) 0.0465(9) -0.0043(6) 0.0157(6) -0.0015(7)
C12 0.0419(8) 0.0698(10) 0.0524(10) 0.0020(7) 0.0086(7) 0.0071(8)
C13 0.0560(9) 0.0622(9) 0.0489(10) 0.0044(8) 0.0132(7) 0.0116(8)
C14 0.0580(11) 0.0659(11) 0.0780(15) -0.0100(9) 0.0182(10) 0.0109(10)
Cl1 0.0656(3) 0.0608(3) 0.1120(5) -0.0026(2) 0.0337(3) 0.0128(3)
N1 0.0571(8) 0.0540(7) 0.0565(9) -0.0076(5) 0.0254(7) -0.0023(6)
O1 0.0412(6) 0.0636(7) 0.0726(8) -0.0017(5) 0.0121(5) 0.0117(6)
O2 0.0467(6) 0.0705(7) 0.0684(8) -0.0102(5) 0.0107(5) 0.0121(6)

loop_
_atom_type_symbol
_atom_type_description
_atom_type_scat_dispersion_real
_atom_type_scat_dispersion_imag
_atom_type_scat_source
C C 0.0033 0.0016 'International Tables Vol C Tables 4.2.6.8 and 6.1.1.4'
H H 0.0000 0.0000 'International Tables Vol C Tables 4.2.6.8 and 6.1.1.4'
Cl Cl 0.1484 0.1585 'International Tables Vol C Tables 4.2.6.8 and 6.1.1.4'
N N 0.0061 0.0033 'International Tables Vol C Tables 4.2.6.8 and 6.1.1.4'
O O 0.0106 0.0060 'International Tables Vol C Tables 4.2.6.8 and 6.1.1.4'

loop_
_geom_angle_atom_site_label_1
_geom_angle_atom_site_label_2
_geom_angle_atom_site_label_3
_geom_angle_site_symmetry_1
_geom_angle_site_symmetry_3
_geom_angle
_geom_angle_publ_flag
C6 C1 C2 . . 117.60(15) ?
C6 C1 N1 . . 118.31(14) ?
C2 C1 N1 . . 124.10(16) ?
C3 C2 C1 . . 120.3(2) ?
C3 C2 H2 . . 120.1(11) ?
C1 C2 H2 . . 119.5(11) ?
C4 C3 C2 . . 120.6(2) ?
C4 C3 H3 . . 126.0(12) ?
C2 C3 H3 . . 113.3(12) ?
C3 C4 C5 . . 120.47(18) ?
C3 C4 H4 . . 123.9(13) ?
C5 C4 H4 . . 115.7(13) ?
C4 C5 C6 . . 118.99(19) ?
C4 C5 H5 . . 123.5(10) ?
C6 C5 H5 . . 117.4(11) ?
C5 C6 C1 . . 121.89(17) ?
C5 C6 Cl1 . . 118.61(14) ?
C1 C6 Cl1 . . 119.49(12) ?
N1 C7 C8 . . 121.89(16) ?
N1 C7 H7 . . 123.1(11) ?
C8 C7 H7 . . 114.8(11) ?
C9 C8 C13 . . 117.72(14) ?
C9 C8 C7 . . 121.69(14) ?
C13 C8 C7 . . 120.58(15) ?
O1 C9 C10 . . 117.80(14) ?
O1 C9 C8 . . 121.50(13) ?
C10 C9 C8 . . 120.70(14) ?
C11 C10 C9 . . 119.21(15) ?
C11 C10 H10 . . 122.7(11) ?
C9 C10 H10 . . 118.1(11) ?
O2 C11 C10 . . 123.83(14) ?
O2 C11 C12 . . 115.09(13) ?
C10 C11 C12 . . 121.08(14) ?
C13 C12 C11 . . 119.35(15) ?
C13 C12 H12 . . 122.4(11) ?
C11 C12 H12 . . 118.2(11) ?
C12 C13 C8 . . 121.94(16) ?
C12 C13 H13 . . 119.6(10) ?
C8 C13 H13 . . 118.4(10) ?
O2 C14 H14A . . 104.8(12) ?
O2 C14 H14B . . 111.6(11) ?
H14A C14 H14B . . 114.5(17) ?
O2 C14 H14C . . 108.7(13) ?
H14A C14 H14C . . 111.4(17) ?
H14B C14 H14C . . 105.8(17) ?
C7 N1 C1 . . 120.76(15) ?
C9 O1 H1 . . 107.0(16) ?
C11 O2 C14 . . 118.26(13) ?

loop_
_geom_bond_atom_site_label_1
_geom_bond_atom_site_label_2
_geom_bond_site_symmetry_2
_geom_bond_distance
_geom_bond_publ_flag
C1 C6 . 1.391(2) ?
C1 C2 . 1.392(2) ?
C1 N1 . 1.4097(19) ?
C2 C3 . 1.383(3) ?
C2 H2 . 0.961(18) ?
C3 C4 . 1.369(3) ?
C3 H3 . 0.94(2) ?
C4 C5 . 1.372(3) ?
C4 H4 . 0.92(2) ?
C5 C6 . 1.382(2) ?
C5 H5 . 0.959(17) ?
C6 Cl1 . 1.7309(18) ?
C7 N1 . 1.279(2) ?
C7 C8 . 1.439(2) ?
C7 H7 . 0.96(2) ?
C8 C9 . 1.403(2) ?
C8 C13 . 1.405(2) ?
C9 O1 . 1.3451(18) ?
C9 C10 . 1.391(2) ?
C10 C11 . 1.383(2) ?
C10 H10 . 0.908(18) ?
C11 O2 . 1.3567(18) ?
C11 C12 . 1.388(2) ?
C12 C13 . 1.359(2) ?
C12 H12 . 0.947(18) ?
C13 H13 . 0.966(18) ?
C14 O2 . 1.421(2) ?
C14 H14A . 0.93(2) ?
C14 H14B . 1.01(2) ?
C14 H14C . 0.94(2) ?
O1 H1 . 0.85(2) ?

loop_
_geom_hbond_atom_site_label_D
_geom_hbond_atom_site_label_H
_geom_hbond_atom_site_label_A
_geom_hbond_site_symmetry_A
_geom_hbond_distance_DH
_geom_hbond_distance_HA
_geom_hbond_distance_DA
_geom_hbond_angle_DHA
O1 H1 N1 . 0.85(2) 1.82(2) 2.5991(18) 150(2)
C7 H7 Cg(1) 2_655 0.96(2) 2.98(2) 3.893(2) 160.2(17)
C14 H14b Cg(1) 3_655 1.01(2) 2.91(2) 3.864(3) 156.9(17)

loop_
_geom_torsion_atom_site_label_1
_geom_torsion_atom_site_label_2
_geom_torsion_atom_site_label_3
_geom_torsion_atom_site_label_4
_geom_torsion_site_symmetry_1
_geom_torsion_site_symmetry_2
_geom_torsion_site_symmetry_3
_geom_torsion_site_symmetry_4
_geom_torsion
_geom_torsion_publ_flag
C6 C1 C2 C3 . . . . -4.3(3) ?
N1 C1 C2 C3 . . . . 175.78(17) ?
C1 C2 C3 C4 . . . . 1.7(3) ?
C2 C3 C4 C5 . . . . 1.4(3) ?
C3 C4 C5 C6 . . . . -1.8(3) ?
C4 C5 C6 C1 . . . . -1.0(3) ?
C4 C5 C6 Cl1 . . . . -179.85(16) ?
C2 C1 C6 C5 . . . . 4.0(3) ?
N1 C1 C6 C5 . . . . -176.07(17) ?
C2 C1 C6 Cl1 . . . . -177.18(14) ?
N1 C1 C6 Cl1 . . . . 2.7(2) ?
N1 C7 C8 C9 . . . . 1.4(3) ?
N1 C7 C8 C13 . . . . -179.85(17) ?
C13 C8 C9 O1 . . . . 179.88(16) ?
C7 C8 C9 O1 . . . . -1.4(2) ?
C13 C8 C9 C10 . . . . -0.7(2) ?
C7 C8 C9 C10 . . . . 177.98(15) ?
O1 C9 C10 C11 . . . . -179.74(15) ?
C8 C9 C10 C11 . . . . 0.9(2) ?
C9 C10 C11 O2 . . . . -179.74(15) ?
C9 C10 C11 C12 . . . . -0.1(2) ?
O2 C11 C12 C13 . . . . 178.88(16) ?
C10 C11 C12 C13 . . . . -0.8(3) ?
C11 C12 C13 C8 . . . . 0.9(3) ?
C9 C8 C13 C12 . . . . -0.2(3) ?
C7 C8 C13 C12 . . . . -178.91(17) ?
C8 C7 N1 C1 . . . . -177.44(15) ?
C6 C1 N1 C7 . . . . 154.24(16) ?
C2 C1 N1 C7 . . . . -25.8(2) ?
C10 C11 O2 C14 . . . . -2.4(3) ?
C12 C11 O2 C14 . . . . 177.88(18) ?

loop_
_cod_related_entry_id
_cod_related_entry_database
_cod_related_entry_code
1 ChemSpider 30654192
